data_1001749
loop_
_publ_author_name
'Seshadri, R'
'Maignan, A'
'Hervieu, M'
'Martin, C'
'Raveau, B'
'Rao, C N R'

_publ_section_title
;
Substitution of chromium for univalent copper in superconducting Pb2
Sr2 (Ca, Y) Cu3 O8+d
;
_journal_coden_ASTM JSSCBI
_journal_name_full 'Journal of Solid State Chemistry'
_journal_page_first 64
_journal_page_last 71
_journal_paper_doi 10.1006/jssc.1996.0357
_journal_volume 127
_journal_year 1996
_chemical_formula_structural '(Pb1.75 Ca0.2) Sr2 Y (Cu0.85 Cr0.15) Cu2 O8'
_chemical_formula_sum 'Ca0.2 Cr0.15 Cu2.85 O8 Pb1.75 Sr2 Y'
_chemical_name_systematic
;
Lead calcium strontium yttrium copper chromium oxide
(1.75/0.2/2/1/2.85/0.15/8)
;
_space_group_IT_number 65
_symmetry_cell_setting orthorhombic
_symmetry_Int_Tables_number 65
_symmetry_space_group_name_Hall '-C 2 2'
_symmetry_space_group_name_H-M 'C m m m'
_cell_angle_alpha 90
_cell_angle_beta 90
_cell_angle_gamma 90
_cell_formula_units_Z 2
_cell_length_a 5.3860(7)
_cell_length_b 5.4195(7)
_cell_length_c 15.720(2)
_cell_volume 458.9
_refine_ls_R_factor_all 0.088
_cod_original_formula_sum 'Ca.2 Cr.15 Cu2.85 O8 Pb1.75 Sr2 Y'
_cod_database_code 1001749

loop_
_symmetry_equiv_pos_as_xyz
x,y,z
-x,-y,z
x,-y,-z
-x,y,-z
-x,-y,-z
x,y,-z
-x,y,z
x,-y,z
1/2+x,1/2+y,z
1/2-x,1/2-y,z
1/2+x,1/2-y,-z
1/2-x,1/2+y,-z
1/2-x,1/2-y,-z
1/2+x,1/2+y,-z
1/2-x,1/2+y,z
1/2+x,1/2-y,z

loop_
_atom_site_label
_atom_site_type_symbol
_atom_site_symmetry_multiplicity
_atom_site_Wyckoff_symbol
_atom_site_fract_x
_atom_site_fract_y
_atom_site_fract_z
_atom_site_occupancy
_atom_site_attached_hydrogens
_atom_site_calc_flag
Pb1 Pb2+ 4 l 0. 0.5 0.3870(2) 0.875 0 d
Ca1 Ca2+ 4 l 0. 0.5 0.3870(2) 0.1 0 d
Sr1 Sr2+ 4 k 0. 0. 0.2208(3) 1. 0 d
Y1 Y3+ 2 a 0. 0. 0. 1. 0 d
Cu1 Cu2+ 2 d 0. 0. 0.5 0.85 0 d
Cr1 Cr2+ 2 d 0. 0. 0.5 0.15 0 d
Cu2 Cu2+ 4 l 0. 0.5 0.1084(5) 1. 0 d
O1 O2- 4 l 0. 0.5 0.2625(22) 1. 0 d
O2 O2- 4 k 0. 0. 0.385(2) 1. 0 d
O3 O2- 8 m 0.25 0.25 0.1007(13) 1. 0 d

loop_
_atom_type_symbol
_atom_type_oxidation_number
Pb2+ 2.000
Ca2+ 2.000
Sr2+ 2.000
Y3+ 3.000
Cu2+ 1.700
Cr2+ 1.700
O2- -2.000
